data_4301384
loop_
_publ_author_name
'Susan E. Latturner'
'Daniel Bilc'
'S. D. Mahanti'
'Mercouri G. Kanatzidis'

_publ_section_title
;
R3Au6+xAl26T (R = Ca, Sr, Eu, Yb; T = Early Transition Metal): a Large
Family of Compounds with a Stuffed BaHg11 Structure Type Grown from Aluminum
Flux
;
_journal_name_full 'Inorganic Chemistry'
_journal_page_first 1346
_journal_page_last 1355
_journal_paper_doi 10.1021/ic801095v
_journal_volume 48
_journal_year 2009
_chemical_formula_sum 'Al25.74 Au7.24 Eu3 Ti'
_chemical_formula_weight 2624.79
_chemical_name_systematic
; 
 ? 
;
_space_group_IT_number 221
_symmetry_cell_setting cubic
_symmetry_space_group_name_Hall '-P 4 2 3'
_symmetry_space_group_name_H-M 'P m -3 m'
_atom_sites_solution_primary direct
_atom_sites_solution_secondary difmap
_audit_creation_method SHELXL-97
_cell_angle_alpha 90.00
_cell_angle_beta 90.00
_cell_angle_gamma 90.00
_cell_formula_units_Z 1
_cell_length_a 8.7094(5)
_cell_length_b 8.7094(5)
_cell_length_c 8.7094(5)
_cell_measurement_reflns_used 10727
_cell_measurement_temperature 293(2)
_cell_measurement_theta_max 38.03
_cell_measurement_theta_min 11.53
_cell_volume 660.64(7)
_computing_cell_refinement 'Bruker SAINT software (Bruker, 1999)'
_computing_data_collection 'Bruker SMART software (Bruker, 1997)'
_computing_data_reduction 'Bruker SAINT software (Bruker, 1999)'
_computing_structure_refinement 'SHELXL-97 (Sheldrick, 1997)'
_computing_structure_solution 'SHELXS-97 (Sheldrick, 1990)'
_diffrn_ambient_temperature 293(2)
_diffrn_measured_fraction_theta_full 0.936
_diffrn_measured_fraction_theta_max 0.936
_diffrn_measurement_device_type 'CCD area detector (Bruker AXS)'
_diffrn_measurement_method 'phi and omega scans'
_diffrn_radiation_monochromator graphite
_diffrn_radiation_source 'fine-focus sealed tube'
_diffrn_radiation_type MoK\a
_diffrn_radiation_wavelength 0.71073
_diffrn_reflns_av_R_equivalents 0.1534
_diffrn_reflns_av_sigmaI/netI 0.0504
_diffrn_reflns_limit_h_max 14
_diffrn_reflns_limit_h_min -14
_diffrn_reflns_limit_k_max 14
_diffrn_reflns_limit_k_min -14
_diffrn_reflns_limit_l_max 15
_diffrn_reflns_limit_l_min -14
_diffrn_reflns_number 10727
_diffrn_reflns_theta_full 38.03
_diffrn_reflns_theta_max 38.03
_diffrn_reflns_theta_min 11.53
_exptl_absorpt_coefficient_mu 46.851
_exptl_absorpt_correction_type multi-scan
_exptl_absorpt_process_details SADABS
_exptl_crystal_colour silver
_exptl_crystal_density_diffrn 6.597
_exptl_crystal_density_method 'not measured'
_exptl_crystal_description spheroid
_exptl_crystal_F_000 1102
_exptl_crystal_size_max 0.08
_exptl_crystal_size_mid 0.06
_exptl_crystal_size_min 0.05
_refine_diff_density_max 1.818
_refine_diff_density_min -1.322
_refine_diff_density_rms 0.292
_refine_ls_extinction_coef 0.0097(5)
_refine_ls_extinction_expression Fc^*^=kFc[1+0.001xFc^2^\l^3^/sin(2\q)]^-1/4^
_refine_ls_extinction_method SHELXL
_refine_ls_goodness_of_fit_ref 0.921
_refine_ls_matrix_type full
_refine_ls_number_parameters 23
_refine_ls_number_reflns 393
_refine_ls_number_restraints 0
_refine_ls_restrained_S_all 0.921
_refine_ls_R_factor_all 0.0530
_refine_ls_R_factor_gt 0.0293
_refine_ls_shift/su_max 0.000
_refine_ls_shift/su_mean 0.000
_refine_ls_structure_factor_coef Fsqd
_refine_ls_weighting_details 'calc w=1/[\s^2^(Fo^2^)+(0.0246P)^2^+0.0000P] where P=(Fo^2^+2Fc^2^)/3'
_refine_ls_weighting_scheme calc
_refine_ls_wR_factor_gt 0.0493
_refine_ls_wR_factor_ref 0.0527
_reflns_number_gt 293
_reflns_number_total 393
_reflns_threshold_expression >2sigma(I)
_cod_data_source_file ic801095v_si_001_13.cif
_cod_data_source_block 3sl93c
_cod_database_code 4301384

loop_
_symmetry_equiv_pos_as_xyz
'x, y, z'
'-x, -y, z'
'-x, y, -z'
'x, -y, -z'
'z, x, y'
'z, -x, -y'
'-z, -x, y'
'-z, x, -y'
'y, z, x'
'-y, z, -x'
'y, -z, -x'
'-y, -z, x'
'y, x, -z'
'-y, -x, -z'
'y, -x, z'
'-y, x, z'
'x, z, -y'
'-x, z, y'
'-x, -z, -y'
'x, -z, y'
'z, y, -x'
'z, -y, x'
'-z, y, x'
'-z, -y, -x'
'-x, -y, -z'
'x, y, -z'
'x, -y, z'
'-x, y, z'
'-z, -x, -y'
'-z, x, y'
'z, x, -y'
'z, -x, y'
'-y, -z, -x'
'y, -z, x'
'-y, z, x'
'y, z, -x'
'-y, -x, z'
'y, x, z'
'-y, x, -z'
'y, -x, -z'
'-x, -z, y'
'x, -z, -y'
'x, z, y'
'-x, z, -y'
'-z, -y, x'
'-z, y, -x'
'z, -y, -x'
'z, y, x'

loop_
_atom_site_label
_atom_site_type_symbol
_atom_site_fract_x
_atom_site_fract_y
_atom_site_fract_z
_atom_site_U_iso_or_equiv
_atom_site_adp_type
_atom_site_occupancy
_atom_site_symmetry_multiplicity
_atom_site_calc_flag
_atom_site_refinement_flags
_atom_site_disorder_assembly
_atom_site_disorder_group
Ti1 Ti 0.5000 0.5000 0.5000 0.0028(7) Uani 1 48 d S . .
Au1 Au 0.0000 0.0000 0.0000 0.0196(5) Uani 0.979(10) 48 d SP . .
Au2 Au 0.0000 0.33819(11) 0.33819(11) 0.0073(2) Uani 0.522(5) 4 d SP . .
Al2 Al 0.0000 0.3664(8) 0.3664(8) 0.008(2) Uani 0.478(5) 4 d SP . .
Al3 Al 0.1739(2) 0.1739(2) 0.1739(2) 0.0112(6) Uani 1 6 d S . .
Eu1 Eu 0.5000 0.0000 0.0000 0.0085(2) Uani 1 16 d S . .
Al5 Al 0.5000 0.27179(18) 0.27179(18) 0.0079(5) Uani 1 4 d S . .

loop_
_atom_site_aniso_label
_atom_site_aniso_U_11
_atom_site_aniso_U_22
_atom_site_aniso_U_33
_atom_site_aniso_U_23
_atom_site_aniso_U_13
_atom_site_aniso_U_12
Ti1 0.0028(7) 0.0028(7) 0.0028(7) 0.000 0.000 0.000
Au1 0.0196(5) 0.0196(5) 0.0196(5) 0.000 0.000 0.000
Au2 0.0071(3) 0.0074(3) 0.0074(3) -0.0015(3) 0.000 0.000
Al2 0.009(3) 0.007(3) 0.007(3) 0.001(3) 0.000 0.000
Al3 0.0112(6) 0.0112(6) 0.0112(6) 0.0014(6) 0.0014(6) 0.0014(6)
Eu1 0.0147(4) 0.0054(2) 0.0054(2) 0.000 0.000 0.000
Al5 0.0089(10) 0.0075(6) 0.0075(6) -0.0007(7) 0.000 0.000

loop_
_atom_type_symbol
_atom_type_description
_atom_type_scat_dispersion_real
_atom_type_scat_dispersion_imag
_atom_type_scat_source
Al Al 0.0645 0.0514 'International Tables Vol C Tables 4.2.6.8 and 6.1.1.4'
Ti Ti 0.2776 0.4457 'International Tables Vol C Tables 4.2.6.8 and 6.1.1.4'
Eu Eu -0.1578 3.6682 'International Tables Vol C Tables 4.2.6.8 and 6.1.1.4'
Au Au -2.0133 8.8022 'International Tables Vol C Tables 4.2.6.8 and 6.1.1.4'

loop_
_geom_angle_atom_site_label_1
_geom_angle_atom_site_label_2
_geom_angle_atom_site_label_3
_geom_angle
_geom_angle_site_symmetry_1
_geom_angle_site_symmetry_3
_geom_angle_publ_flag
Al5 Ti1 Al5 120.0 33_666 . ?
Al5 Ti1 Al5 60.0 33_666 25_666 ?
Al5 Ti1 Al5 180.0 . 25_666 ?
Al5 Ti1 Al5 180.0 33_666 9 ?
Al5 Ti1 Al5 60.0 . 9 ?
Al5 Ti1 Al5 120.0 25_666 9 ?
Al5 Ti1 Al5 60.0 33_666 29_666 ?
Al5 Ti1 Al5 120.0 . 29_666 ?
Al5 Ti1 Al5 60.0 25_666 29_666 ?
Al5 Ti1 Al5 120.0 9 29_666 ?
Al5 Ti1 Al5 120.0 33_666 5 ?
Al5 Ti1 Al5 60.0 . 5 ?
Al5 Ti1 Al5 120.0 25_666 5 ?
Al5 Ti1 Al5 60.0 9 5 ?
Al5 Ti1 Al5 180.0 29_666 5 ?
Al5 Ti1 Al5 90.0 33_666 34_565 ?
Al5 Ti1 Al5 120.0 . 34_565 ?
Al5 Ti1 Al5 60.0 25_666 34_565 ?
Al5 Ti1 Al5 90.0 9 34_565 ?
Al5 Ti1 Al5 120.0 29_666 34_565 ?
Al5 Ti1 Al5 60.0 5 34_565 ?
Al5 Ti1 Al5 120.0 33_666 6_566 ?
Al5 Ti1 Al5 120.0 . 6_566 ?
Al5 Ti1 Al5 60.0 25_666 6_566 ?
Al5 Ti1 Al5 60.0 9 6_566 ?
Al5 Ti1 Al5 90.0 29_666 6_566 ?
Al5 Ti1 Al5 90.0 5 6_566 ?
Al5 Ti1 Al5 60.0 34_565 6_566 ?
Al5 Ti1 Al5 60.0 33_666 30_655 ?
Al5 Ti1 Al5 60.0 . 30_655 ?
Al5 Ti1 Al5 120.0 25_666 30_655 ?
Al5 Ti1 Al5 120.0 9 30_655 ?
Al5 Ti1 Al5 90.0 29_666 30_655 ?
Al5 Ti1 Al5 90.0 5 30_655 ?
Al5 Ti1 Al5 120.0 34_565 30_655 ?
Al5 Ti1 Al5 180.0 6_566 30_655 ?
Al5 Ti1 Al5 120.0 33_666 26_556 ?
Al5 Ti1 Al5 90.0 . 26_556 ?
Al5 Ti1 Al5 90.0 25_666 26_556 ?
Al5 Ti1 Al5 60.0 9 26_556 ?
Al5 Ti1 Al5 60.0 29_666 26_556 ?
Al5 Ti1 Al5 120.0 5 26_556 ?
Al5 Ti1 Al5 120.0 34_565 26_556 ?
Al5 Ti1 Al5 60.0 6_566 26_556 ?
Al5 Ti1 Al5 120.0 30_655 26_556 ?
Al5 Ti1 Al5 60.0 33_666 2_665 ?
Al5 Ti1 Al5 90.0 . 2_665 ?
Al5 Ti1 Al5 90.0 25_666 2_665 ?
Al5 Ti1 Al5 120.0 9 2_665 ?
Al5 Ti1 Al5 120.0 29_666 2_665 ?
Al5 Ti1 Al5 60.0 5 2_665 ?
Al5 Ti1 Al5 60.0 34_565 2_665 ?
Al5 Ti1 Al5 120.0 6_566 2_665 ?
Al5 Ti1 Al5 60.0 30_655 2_665 ?
Al5 Ti1 Al5 180.0 26_556 2_665 ?
Al5 Ti1 Al5 90.0 33_666 10_656 ?
Al5 Ti1 Al5 60.0 . 10_656 ?
Al5 Ti1 Al5 120.0 25_666 10_656 ?
Al5 Ti1 Al5 90.0 9 10_656 ?
Al5 Ti1 Al5 60.0 29_666 10_656 ?
Al5 Ti1 Al5 120.0 5 10_656 ?
Al5 Ti1 Al5 180.0 34_565 10_656 ?
Al5 Ti1 Al5 120.0 6_566 10_656 ?
Al5 Ti1 Al5 60.0 30_655 10_656 ?
Al5 Ti1 Al5 60.0 26_556 10_656 ?
Al5 Ti1 Al5 120.0 2_665 10_656 ?
Al3 Au1 Al3 180.00(12) . 25 ?
Al3 Au1 Al3 70.5 . 28 ?
Al3 Au1 Al3 109.5 25 28 ?
Al3 Au1 Al3 109.5 . 2 ?
Al3 Au1 Al3 70.5 25 2 ?
Al3 Au1 Al3 70.5 28 2 ?
Al3 Au1 Al3 70.5 . 26 ?
Al3 Au1 Al3 109.5 25 26 ?
Al3 Au1 Al3 109.5 28 26 ?
Al3 Au1 Al3 180.00(18) 2 26 ?
Al3 Au1 Al3 109.5 . 3 ?
Al3 Au1 Al3 70.5 25 3 ?
Al3 Au1 Al3 70.5 28 3 ?
Al3 Au1 Al3 109.5 2 3 ?
Al3 Au1 Al3 70.5 26 3 ?
Al3 Au1 Al3 70.5 . 27 ?
Al3 Au1 Al3 109.5 25 27 ?
Al3 Au1 Al3 109.5 28 27 ?
Al3 Au1 Al3 70.5 2 27 ?
Al3 Au1 Al3 109.5 26 27 ?
Al3 Au1 Al3 180.00(18) 3 27 ?
Al3 Au1 Al3 109.5 . 4 ?
Al3 Au1 Al3 70.5 25 4 ?
Al3 Au1 Al3 180.00(12) 28 4 ?
Al3 Au1 Al3 109.5 2 4 ?
Al3 Au1 Al3 70.5 26 4 ?
Al3 Au1 Al3 109.5 3 4 ?
Al3 Au1 Al3 70.5 27 4 ?
Al3 Au2 Al3 73.60(13) 28 . ?
Al3 Au2 Al2 128.12(12) 28 26_556 ?
Al3 Au2 Al2 128.12(12) . 26_556 ?
Al3 Au2 Al2 128.12(12) 28 2_565 ?
Al3 Au2 Al2 128.12(12) . 2_565 ?
Al2 Au2 Al2 79.1(3) 26_556 2_565 ?
Al3 Au2 Al5 132.14(7) 28 9 ?
Al3 Au2 Al5 70.33(6) . 9 ?
Al2 Au2 Al5 61.39(6) 26_556 9 ?
Al2 Au2 Al5 99.03(10) 2_565 9 ?
Al3 Au2 Al5 132.14(7) 28 5 ?
Al3 Au2 Al5 70.33(6) . 5 ?
Al2 Au2 Al5 99.03(10) 26_556 5 ?
Al2 Au2 Al5 61.39(6) 2_565 5 ?
Al5 Au2 Al5 59.91(7) 9 5 ?
Al3 Au2 Al5 70.33(6) 28 10_556 ?
Al3 Au2 Al5 132.14(7) . 10_556 ?
Al2 Au2 Al5 61.39(6) 26_556 10_556 ?
Al2 Au2 Al5 99.03(10) 2_565 10_556 ?
Al5 Au2 Al5 114.47(6) 9 10_556 ?
Al5 Au2 Al5 155.90(6) 5 10_556 ?
Al3 Au2 Al5 70.33(6) 28 30 ?
Al3 Au2 Al5 132.14(7) . 30 ?
Al2 Au2 Al5 99.03(10) 26_556 30 ?
Al2 Au2 Al5 61.39(6) 2_565 30 ?
Al5 Au2 Al5 155.90(6) 9 30 ?
Al5 Au2 Al5 114.47(6) 5 30 ?
Al5 Au2 Al5 59.91(7) 10_556 30 ?
Al3 Au2 Au2 124.49(3) 28 26_556 ?
Al3 Au2 Au2 124.49(3) . 26_556 ?
Al2 Au2 Au2 5.45(17) 26_556 26_556 ?
Al2 Au2 Au2 84.55(17) 2_565 26_556 ?
Al5 Au2 Au2 59.96(2) 9 26_556 ?
Al5 Au2 Au2 101.86(4) 5 26_556 ?
Al5 Au2 Au2 59.96(2) 10_556 26_556 ?
Al5 Au2 Au2 101.86(4) 30 26_556 ?
Al3 Au2 Au2 124.49(3) 28 2_565 ?
Al3 Au2 Au2 124.49(3) . 2_565 ?
Al2 Au2 Au2 84.55(17) 26_556 2_565 ?
Al2 Au2 Au2 5.45(17) 2_565 2_565 ?
Al5 Au2 Au2 101.86(4) 9 2_565 ?
Al5 Au2 Au2 59.96(2) 5 2_565 ?
Al5 Au2 Au2 101.86(4) 10_556 2_565 ?
Al5 Au2 Au2 59.96(2) 30 2_565 ?
Au2 Au2 Au2 90.0 26_556 2_565 ?
Al3 Au2 Eu1 74.55(2) 28 5 ?
Al3 Au2 Eu1 74.55(2) . 5 ?
Al2 Au2 Eu1 148.98(17) 26_556 5 ?
Al2 Au2 Eu1 69.88(17) 2_565 5 ?
Al5 Au2 Eu1 122.70(3) 9 5 ?
Al5 Au2 Eu1 66.33(4) 5 5 ?
Al5 Au2 Eu1 122.70(3) 10_556 5 ?
Al5 Au2 Eu1 66.33(4) 30 5 ?
Au2 Au2 Eu1 154.43(2) 26_556 5 ?
Au2 Au2 Eu1 64.43(2) 2_565 5 ?
Al3 Au2 Eu1 74.55(2) 28 9 ?
Al3 Au2 Eu1 74.55(2) . 9 ?
Al2 Au2 Eu1 69.88(17) 26_556 9 ?
Al2 Au2 Eu1 148.98(17) 2_565 9 ?
Al5 Au2 Eu1 66.33(4) 9 9 ?
Al5 Au2 Eu1 122.70(3) 5 9 ?
Al5 Au2 Eu1 66.33(4) 10_556 9 ?
Al5 Au2 Eu1 122.70(3) 30 9 ?
Au2 Au2 Eu1 64.43(2) 26_556 9 ?
Au2 Au2 Eu1 154.43(2) 2_565 9 ?
Eu1 Au2 Eu1 141.14(4) 5 9 ?
Al2 Al2 Al2 90.0 26_556 2_565 ?
Al2 Al2 Au2 95.45(17) 26_556 2_565 ?
Al2 Al2 Au2 5.45(17) 2_565 2_565 ?
Al2 Al2 Au2 5.45(17) 26_556 26_556 ?
Al2 Al2 Au2 95.45(17) 2_565 26_556 ?
Au2 Al2 Au2 100.9(3) 2_565 26_556 ?
Al2 Al2 Al5 65.09(15) 26_556 9 ?
Al2 Al2 Al5 107.34(16) 2_565 9 ?
Au2 Al2 Al5 109.7(2) 2_565 9 ?
Au2 Al2 Al5 63.41(9) 26_556 9 ?
Al2 Al2 Al5 107.34(16) 26_556 5 ?
Al2 Al2 Al5 65.09(15) 2_565 5 ?
Au2 Al2 Al5 63.41(9) 2_565 5 ?
Au2 Al2 Al5 109.7(2) 26_556 5 ?
Al5 Al2 Al5 61.14(8) 9 5 ?
Al2 Al2 Al5 65.09(15) 26_556 10_556 ?
Al2 Al2 Al5 107.34(16) 2_565 10_556 ?
Au2 Al2 Al5 109.7(2) 2_565 10_556 ?
Au2 Al2 Al5 63.41(9) 26_556 10_556 ?
Al5 Al2 Al5 117.87(9) 9 10_556 ?
Al5 Al2 Al5 170.0(4) 5 10_556 ?
Al2 Al2 Al5 107.34(16) 26_556 30 ?
Al2 Al2 Al5 65.09(15) 2_565 30 ?
Au2 Al2 Al5 63.41(9) 2_565 30 ?
Au2 Al2 Al5 109.7(2) 26_556 30 ?
Al5 Al2 Al5 170.0(4) 9 30 ?
Al5 Al2 Al5 117.87(9) 5 30 ?
Al5 Al2 Al5 61.14(8) 10_556 30 ?
Al2 Al2 Al3 126.58(6) 26_556 28 ?
Al2 Al2 Al3 126.58(6) 2_565 28 ?
Au2 Al2 Al3 122.46(9) 2_565 28 ?
Au2 Al2 Al3 122.46(9) 26_556 28 ?
Al5 Al2 Al3 122.3(3) 9 28 ?
Al5 Al2 Al3 122.3(3) 5 28 ?
Al5 Al2 Al3 67.19(11) 10_556 28 ?
Al5 Al2 Al3 67.19(11) 30 28 ?
Al2 Al2 Al3 126.58(6) 26_556 . ?
Al2 Al2 Al3 126.58(6) 2_565 . ?
Au2 Al2 Al3 122.46(9) 2_565 . ?
Au2 Al2 Al3 122.46(9) 26_556 . ?
Al5 Al2 Al3 67.19(11) 9 . ?
Al5 Al2 Al3 67.19(11) 5 . ?
Al5 Al2 Al3 122.3(3) 10_556 . ?
Al5 Al2 Al3 122.3(3) 30 . ?
Al3 Al2 Al3 65.1(3) 28 . ?
Al2 Al2 Eu1 159.96(15) 26_556 5 ?
Al2 Al2 Eu1 69.96(15) 2_565 5 ?
Au2 Al2 Eu1 64.51(2) 2_565 5 ?
Au2 Al2 Eu1 165.4(3) 26_556 5 ?
Al5 Al2 Eu1 119.86(12) 9 5 ?
Al5 Al2 Eu1 64.89(7) 5 5 ?
Al5 Al2 Eu1 119.86(12) 10_556 5 ?
Al5 Al2 Eu1 64.89(7) 30 5 ?
Al3 Al2 Eu1 69.17(15) 28 5 ?
Al3 Al2 Eu1 69.17(15) . 5 ?
Al2 Al2 Eu1 69.96(15) 26_556 9 ?
Al2 Al2 Eu1 159.96(15) 2_565 9 ?
Au2 Al2 Eu1 165.4(3) 2_565 9 ?
Au2 Al2 Eu1 64.51(2) 26_556 9 ?
Al5 Al2 Eu1 64.89(7) 9 9 ?
Al5 Al2 Eu1 119.86(12) 5 9 ?
Al5 Al2 Eu1 64.89(7) 10_556 9 ?
Al5 Al2 Eu1 119.86(12) 30 9 ?
Al3 Al2 Eu1 69.17(15) 28 9 ?
Al3 Al2 Eu1 69.17(15) . 9 ?
Eu1 Al2 Eu1 130.1(3) 5 9 ?
Au2 Al3 Au2 110.96(6) 9 5 ?
Au2 Al3 Au2 110.96(6) 9 . ?
Au2 Al3 Au2 110.96(6) 5 . ?
Au2 Al3 Au1 107.93(7) 9 . ?
Au2 Al3 Au1 107.93(7) 5 . ?
Au2 Al3 Au1 107.93(7) . . ?
Au2 Al3 Al2 4.24(11) 9 9 ?
Au2 Al3 Al2 108.93(9) 5 9 ?
Au2 Al3 Al2 108.93(9) . 9 ?
Au1 Al3 Al2 112.17(13) . 9 ?
Au2 Al3 Al2 108.93(9) 9 5 ?
Au2 Al3 Al2 4.24(11) 5 5 ?
Au2 Al3 Al2 108.93(9) . 5 ?
Au1 Al3 Al2 112.17(13) . 5 ?
Al2 Al3 Al2 106.64(14) 9 5 ?
Au2 Al3 Al2 108.93(9) 9 . ?
Au2 Al3 Al2 108.93(9) 5 . ?
Au2 Al3 Al2 4.24(11) . . ?
Au1 Al3 Al2 112.17(13) . . ?
Al2 Al3 Al2 106.64(14) 9 . ?
Al2 Al3 Al2 106.64(14) 5 . ?
Au2 Al3 Eu1 163.81(11) 9 9 ?
Au2 Al3 Eu1 62.219(5) 5 9 ?
Au2 Al3 Eu1 62.219(5) . 9 ?
Au1 Al3 Eu1 88.25(5) . 9 ?
Al2 Al3 Eu1 159.58(15) 9 9 ?
Al2 Al3 Eu1 63.17(3) 5 9 ?
Al2 Al3 Eu1 63.17(3) . 9 ?
Au2 Al3 Eu1 62.219(6) 9 . ?
Au2 Al3 Eu1 62.219(6) 5 . ?
Au2 Al3 Eu1 163.81(11) . . ?
Au1 Al3 Eu1 88.25(5) . . ?
Al2 Al3 Eu1 63.17(3) 9 . ?
Al2 Al3 Eu1 63.17(3) 5 . ?
Al2 Al3 Eu1 159.58(16) . . ?
Eu1 Al3 Eu1 119.908(5) 9 . ?
Au2 Al3 Eu1 62.219(5) 9 5 ?
Au2 Al3 Eu1 163.81(11) 5 5 ?
Au2 Al3 Eu1 62.219(6) . 5 ?
Au1 Al3 Eu1 88.25(5) . 5 ?
Al2 Al3 Eu1 63.17(3) 9 5 ?
Al2 Al3 Eu1 159.58(15) 5 5 ?
Al2 Al3 Eu1 63.17(3) . 5 ?
Eu1 Al3 Eu1 119.908(5) 9 5 ?
Eu1 Al3 Eu1 119.908(5) . 5 ?
Au2 Eu1 Au2 79.264(17) 10_655 30_655 ?
Au2 Eu1 Au2 180.00(4) 10_655 34 ?
Au2 Eu1 Au2 100.736(17) 30_655 34 ?
Au2 Eu1 Au2 100.736(17) 10_655 6 ?
Au2 Eu1 Au2 180.00(4) 30_655 6 ?
Au2 Eu1 Au2 79.264(17) 34 6 ?
Au2 Eu1 Au2 100.736(17) 10_655 5 ?
Au2 Eu1 Au2 51.14(4) 30_655 5 ?
Au2 Eu1 Au2 79.264(17) 34 5 ?
Au2 Eu1 Au2 128.86(4) 6 5 ?
Au2 Eu1 Au2 51.14(4) 10_655 9 ?
Au2 Eu1 Au2 100.736(17) 30_655 9 ?
Au2 Eu1 Au2 128.86(4) 34 9 ?
Au2 Eu1 Au2 79.264(17) 6 9 ?
Au2 Eu1 Au2 79.264(17) 5 9 ?
Au2 Eu1 Au2 79.264(17) 10_655 29_655 ?
Au2 Eu1 Au2 128.86(4) 30_655 29_655 ?
Au2 Eu1 Au2 100.736(17) 34 29_655 ?
Au2 Eu1 Au2 51.14(4) 6 29_655 ?
Au2 Eu1 Au2 180.00(3) 5 29_655 ?
Au2 Eu1 Au2 100.736(17) 9 29_655 ?
Au2 Eu1 Au2 128.86(4) 10_655 33_655 ?
Au2 Eu1 Au2 79.264(17) 30_655 33_655 ?
Au2 Eu1 Au2 51.14(4) 34 33_655 ?
Au2 Eu1 Au2 100.736(17) 6 33_655 ?
Au2 Eu1 Au2 100.736(17) 5 33_655 ?
Au2 Eu1 Au2 180.00(3) 9 33_655 ?
Au2 Eu1 Au2 79.264(17) 29_655 33_655 ?
Au2 Eu1 Al5 129.632(9) 10_655 25_655 ?
Au2 Eu1 Al5 129.632(9) 30_655 25_655 ?
Au2 Eu1 Al5 50.368(9) 34 25_655 ?
Au2 Eu1 Al5 50.368(9) 6 25_655 ?
Au2 Eu1 Al5 129.632(9) 5 25_655 ?
Au2 Eu1 Al5 129.632(9) 9 25_655 ?
Au2 Eu1 Al5 50.368(9) 29_655 25_655 ?
Au2 Eu1 Al5 50.368(9) 33_655 25_655 ?
Au2 Eu1 Al5 50.368(9) 10_655 . ?
Au2 Eu1 Al5 50.368(9) 30_655 . ?
Au2 Eu1 Al5 129.632(9) 34 . ?
Au2 Eu1 Al5 129.632(9) 6 . ?
Au2 Eu1 Al5 50.368(9) 5 . ?
Au2 Eu1 Al5 50.368(9) 9 . ?
Au2 Eu1 Al5 129.632(9) 29_655 . ?
Au2 Eu1 Al5 129.632(9) 33_655 . ?
Al5 Eu1 Al5 180.00(4) 25_655 . ?
Au2 Eu1 Al5 50.368(9) 10_655 26 ?
Au2 Eu1 Al5 129.632(9) 30_655 26 ?
Au2 Eu1 Al5 129.632(9) 34 26 ?
Au2 Eu1 Al5 50.368(9) 6 26 ?
Au2 Eu1 Al5 129.632(9) 5 26 ?
Au2 Eu1 Al5 50.368(9) 9 26 ?
Au2 Eu1 Al5 50.368(9) 29_655 26 ?
Au2 Eu1 Al5 129.632(9) 33_655 26 ?
Al5 Eu1 Al5 90.0 25_655 26 ?
Al5 Eu1 Al5 90.0 . 26 ?
Au2 Eu1 Al5 129.632(9) 10_655 2_655 ?
Au2 Eu1 Al5 50.368(9) 30_655 2_655 ?
Au2 Eu1 Al5 50.368(9) 34 2_655 ?
Au2 Eu1 Al5 129.632(9) 6 2_655 ?
Au2 Eu1 Al5 50.368(9) 5 2_655 ?
Au2 Eu1 Al5 129.632(9) 9 2_655 ?
Au2 Eu1 Al5 129.632(9) 29_655 2_655 ?
Au2 Eu1 Al5 50.368(9) 33_655 2_655 ?
Al5 Eu1 Al5 90.0 25_655 2_655 ?
Al5 Eu1 Al5 90.0 . 2_655 ?
Al5 Eu1 Al5 180.00(4) 26 2_655 ?
Al2 Al5 Al2 109.5(4) 9 5 ?
Al2 Al5 Al2 49.8(3) 9 10_655 ?
Al2 Al5 Al2 133.5(2) 5 10_655 ?
Al2 Al5 Al2 133.5(2) 9 30_655 ?
Al2 Al5 Al2 49.8(3) 5 30_655 ?
Al2 Al5 Al2 109.5(4) 10_655 30_655 ?
Al2 Al5 Al5 154.6(2) 9 10_656 ?
Al2 Al5 Al5 95.0(2) 5 10_656 ?
Al2 Al5 Al5 107.93(12) 10_655 10_656 ?
Al2 Al5 Al5 59.43(4) 30_655 10_656 ?
Al2 Al5 Al5 95.0(2) 9 30_655 ?
Al2 Al5 Al5 154.6(2) 5 30_655 ?
Al2 Al5 Al5 59.43(4) 10_655 30_655 ?
Al2 Al5 Al5 107.93(12) 30_655 30_655 ?
Al5 Al5 Al5 60.0 10_656 30_655 ?
Al2 Al5 Ti1 113.26(11) 9 . ?
Al2 Al5 Ti1 113.26(11) 5 . ?
Al2 Al5 Ti1 113.26(11) 10_655 . ?
Al2 Al5 Ti1 113.26(11) 30_655 . ?
Al5 Al5 Ti1 60.0 10_656 . ?
Al5 Al5 Ti1 60.0 30_655 . ?
Al2 Al5 Al5 107.93(12) 9 9 ?
Al2 Al5 Al5 59.43(4) 5 9 ?
Al2 Al5 Al5 154.6(2) 10_655 9 ?
Al2 Al5 Al5 95.0(2) 30_655 9 ?
Al5 Al5 Al5 90.0 10_656 9 ?
Al5 Al5 Al5 120.0 30_655 9 ?
Ti1 Al5 Al5 60.0 . 9 ?
Al2 Al5 Al5 59.43(4) 9 5 ?
Al2 Al5 Al5 107.93(12) 5 5 ?
Al2 Al5 Al5 95.0(2) 10_655 5 ?
Al2 Al5 Al5 154.6(2) 30_655 5 ?
Al5 Al5 Al5 120.0 10_656 5 ?
Al5 Al5 Al5 90.0 30_655 5 ?
Ti1 Al5 Al5 60.0 . 5 ?
Al5 Al5 Al5 60.0 9 5 ?
Al2 Al5 Au2 7.1(2) 9 9 ?
Al2 Al5 Au2 102.5(2) 5 9 ?
Al2 Al5 Au2 55.20(15) 10_655 9 ?
Al2 Al5 Au2 129.60(11) 30_655 9 ?
Al5 Al5 Au2 161.56(3) 10_656 9 ?
Al5 Al5 Au2 102.05(3) 30_655 9 ?
Ti1 Al5 Au2 116.70(4) . 9 ?
Al5 Al5 Au2 103.92(2) 9 9 ?
Al5 Al5 Au2 60.05(4) 5 9 ?
Al2 Al5 Au2 102.5(2) 9 5 ?
Al2 Al5 Au2 7.1(2) 5 5 ?
Al2 Al5 Au2 129.61(11) 10_655 5 ?
Al2 Al5 Au2 55.20(15) 30_655 5 ?
Al5 Al5 Au2 102.05(3) 10_656 5 ?
Al5 Al5 Au2 161.56(3) 30_655 5 ?
Ti1 Al5 Au2 116.70(4) . 5 ?
Al5 Al5 Au2 60.05(4) 9 5 ?
Al5 Al5 Au2 103.92(2) 5 5 ?
Au2 Al5 Au2 95.44(7) 9 5 ?
Al2 Al5 Au2 129.61(11) 9 30_655 ?
Al2 Al5 Au2 55.20(15) 5 30_655 ?
Al2 Al5 Au2 102.5(2) 10_655 30_655 ?
Al2 Al5 Au2 7.1(2) 30_655 30_655 ?
Al5 Al5 Au2 60.05(4) 10_656 30_655 ?
Al5 Al5 Au2 103.92(2) 30_655 30_655 ?
Ti1 Al5 Au2 116.70(4) . 30_655 ?
Al5 Al5 Au2 102.05(3) 9 30_655 ?
Al5 Al5 Au2 161.56(3) 5 30_655 ?
Au2 Al5 Au2 126.60(8) 9 30_655 ?
Au2 Al5 Au2 60.09(4) 5 30_655 ?

loop_
_geom_bond_atom_site_label_1
_geom_bond_atom_site_label_2
_geom_bond_distance
_geom_bond_site_symmetry_2
_geom_bond_publ_flag
Ti1 Al5 2.811(2) 33_666 ?
Ti1 Al5 2.811(2) . ?
Ti1 Al5 2.811(2) 25_666 ?
Ti1 Al5 2.811(2) 9 ?
Ti1 Al5 2.811(2) 29_666 ?
Ti1 Al5 2.811(2) 5 ?
Ti1 Al5 2.811(2) 34_565 ?
Ti1 Al5 2.811(2) 6_566 ?
Ti1 Al5 2.811(2) 30_655 ?
Ti1 Al5 2.811(2) 26_556 ?
Ti1 Al5 2.811(2) 2_665 ?
Ti1 Al5 2.811(2) 10_656 ?
Au1 Al3 2.623(3) . ?
Au1 Al3 2.623(3) 25 ?
Au1 Al3 2.623(3) 28 ?
Au1 Al3 2.623(3) 2 ?
Au1 Al3 2.623(3) 26 ?
Au1 Al3 2.623(3) 3 ?
Au1 Al3 2.623(3) 27 ?
Au1 Al3 2.623(3) 4 ?
Au2 Al3 2.5277(14) 28 ?
Au2 Al3 2.5277(14) . ?
Au2 Al2 2.585(7) 26_556 ?
Au2 Al2 2.585(7) 2_565 ?
Au2 Al5 2.8149(10) 9 ?
Au2 Al5 2.8149(10) 5 ?
Au2 Al5 2.8149(10) 10_556 ?
Au2 Al5 2.8149(10) 30 ?
Au2 Au2 2.8186(18) 26_556 ?
Au2 Au2 2.8186(18) 2_565 ?
Au2 Eu1 3.2652(5) 5 ?
Au2 Eu1 3.2652(5) 9 ?
Al2 Al2 2.328(14) 26_556 ?
Al2 Al2 2.328(14) 2_565 ?
Al2 Au2 2.585(7) 2_565 ?
Al2 Au2 2.585(7) 26_556 ?
Al2 Al5 2.7634(12) 9 ?
Al2 Al5 2.7634(12) 5 ?
Al2 Al5 2.7634(12) 10_556 ?
Al2 Al5 2.7634(12) 30 ?
Al2 Al3 2.813(9) 28 ?
Al2 Al3 2.813(9) . ?
Al2 Eu1 3.396(4) 5 ?
Al2 Eu1 3.396(4) 9 ?
Al3 Au2 2.5277(14) 9 ?
Al3 Au2 2.5277(14) 5 ?
Al3 Al2 2.813(9) 9 ?
Al3 Al2 2.813(9) 5 ?
Al3 Eu1 3.5573(2) 9 ?
Al3 Eu1 3.5573(2) . ?
Al3 Eu1 3.5573(2) 5 ?
Eu1 Au2 3.2652(5) 10_655 ?
Eu1 Au2 3.2652(5) 30_655 ?
Eu1 Au2 3.2652(5) 34 ?
Eu1 Au2 3.2652(5) 6 ?
Eu1 Au2 3.2652(5) 5 ?
Eu1 Au2 3.2652(5) 9 ?
Eu1 Au2 3.2652(5) 29_655 ?
Eu1 Au2 3.2652(5) 33_655 ?
Eu1 Al5 3.348(2) 25_655 ?
Eu1 Al5 3.348(2) . ?
Eu1 Al5 3.348(2) 26 ?
Eu1 Al5 3.348(2) 2_655 ?
Al5 Al2 2.7634(12) 9 ?
Al5 Al2 2.7634(12) 5 ?
Al5 Al2 2.7634(12) 10_655 ?
Al5 Al2 2.7634(12) 30_655 ?
Al5 Al5 2.811(2) 10_656 ?
Al5 Al5 2.811(2) 30_655 ?
Al5 Al5 2.811(2) 9 ?
Al5 Al5 2.811(2) 5 ?
Al5 Au2 2.8149(10) 9 ?
Al5 Au2 2.8149(10) 5 ?
Al5 Au2 2.8149(10) 30_655 ?
